data_7038016
loop_
_publ_author_name
'Upadhyay, Apoorva'
'Das, Chinmoy'
'Langley, Stuart K.'
'Murray, Keith S.'
'Srivastava, Anant K.'
'Shanmugam, Maheswaran'

_publ_section_title
;
 Heteronuclear Ni(ii)-Ln(iii) (Ln = La, Pr, Tb, Dy) complexes: synthesis
 and single-molecule magnet behaviour.
;
_journal_issue 8
_journal_name_full 'Dalton transactions (Cambridge, England : 2003)'
_journal_page_first 3616
_journal_page_last 3626
_journal_paper_doi 10.1039/c5dt04102c
_journal_volume 45
_journal_year 2016
_chemical_formula_sum 'C86 H83 Cl0.5 N6.5 Ni2 O16.49 Tb'
_chemical_formula_weight 1765.58
_space_group_crystal_system monoclinic
_space_group_IT_number 15
_space_group_name_Hall '-C 2yc'
_space_group_name_H-M_alt 'C 1 2/c 1'
_symmetry_space_group_name_Hall '-C 2yc'
_symmetry_space_group_name_H-M 'C 1 2/c 1'
_atom_sites_solution_hydrogens geom
_audit_creation_method SHELXL-2014/7
_audit_update_record
;
2016-01-02 deposited with the CCDC.
2016-01-12 downloaded from the CCDC.
;
_cell_angle_alpha 90
_cell_angle_beta 119.960(5)
_cell_angle_gamma 90
_cell_formula_units_Z 4
_cell_length_a 22.819(5)
_cell_length_b 23.509(6)
_cell_length_c 18.669(4)
_cell_measurement_reflns_used 5970
_cell_measurement_temperature 100(2)
_cell_measurement_theta_max 25.79
_cell_measurement_theta_min 2.33
_cell_volume 8677(3)
_computing_cell_refinement 'Bruker SAINT'
_computing_data_collection 'Bruker APEX-II'
_computing_data_reduction 'Bruker SAINT'
_computing_molecular_graphics 'Bruker SHELXTL'
_computing_publication_material 'Bruker SHELXTL'
_computing_structure_refinement 'SHELXL-2014/7 (Sheldrick, 2014)'
_computing_structure_solution 'Bruker SHELXTL'
_diffrn_ambient_temperature 100(2)
_diffrn_measured_fraction_theta_full 0.999
_diffrn_measured_fraction_theta_max 0.999
_diffrn_measurement_device_type 'Bruker APEX-II CCD'
_diffrn_radiation_type MoK\a
_diffrn_radiation_wavelength 0.71073
_diffrn_reflns_av_R_equivalents 0.0868
_diffrn_reflns_av_unetI/netI 0.0814
_diffrn_reflns_laue_measured_fraction_full 0.999
_diffrn_reflns_laue_measured_fraction_max 0.999
_diffrn_reflns_limit_h_max 20
_diffrn_reflns_limit_h_min -27
_diffrn_reflns_limit_k_max 26
_diffrn_reflns_limit_k_min -27
_diffrn_reflns_limit_l_max 22
_diffrn_reflns_limit_l_min -17
_diffrn_reflns_number 30422
_diffrn_reflns_point_group_measured_fraction_full 0.999
_diffrn_reflns_point_group_measured_fraction_max 0.999
_diffrn_reflns_theta_full 25.027
_diffrn_reflns_theta_max 25.027
_diffrn_reflns_theta_min 1.346
_exptl_absorpt_coefficient_mu 1.318
_exptl_absorpt_correction_T_max 0.9204
_exptl_absorpt_correction_T_min 0.8755
_exptl_absorpt_correction_type multi-scan
_exptl_crystal_colour Green
_exptl_crystal_density_diffrn 1.352
_exptl_crystal_description Needle
_exptl_crystal_F_000 3624
_exptl_crystal_size_max 0.120
_exptl_crystal_size_mid 0.090
_exptl_crystal_size_min 0.070
_refine_diff_density_max 4.498
_refine_diff_density_min -3.607
_refine_diff_density_rms 0.312
_refine_ls_extinction_method none
_refine_ls_goodness_of_fit_ref 1.101
_refine_ls_hydrogen_treatment constr
_refine_ls_matrix_type full
_refine_ls_number_parameters 517
_refine_ls_number_reflns 7657
_refine_ls_number_restraints 114
_refine_ls_restrained_S_all 1.098
_refine_ls_R_factor_all 0.1256
_refine_ls_R_factor_gt 0.0833
_refine_ls_shift/su_max 0.001
_refine_ls_shift/su_mean 0.000
_refine_ls_structure_factor_coef Fsqd
_refine_ls_weighting_details 'w=1/[\s^2^(Fo^2^)+(0.1448P)^2^+173.3099P] where P=(Fo^2^+2Fc^2^)/3'
_refine_ls_weighting_scheme calc
_refine_ls_wR_factor_gt 0.2333
_refine_ls_wR_factor_ref 0.2721
_reflns_Friedel_coverage 0.000
_reflns_number_gt 5118
_reflns_number_total 7657
_reflns_threshold_expression 'I > 2\s(I)'
_cod_data_source_file c5dt04102c2.cif
_cod_data_source_block Ni2Tb
_cod_depositor_comments
;
The following automatic conversions were performed:

'_exptl_absorpt_correction_type' value 'Multi-scan' changed to
'multi-scan' according to
/usr/data/users/saulius/crontab/automatic-downloads/rss-feeds/RSC/lib/dictionaries/cif_core.dic
dictionary named 'cif_core.dic' version 2.4.2 from 2011-04-26.

Automatic conversion script
Id: cif_fix_values 4268 2015-11-12 08:31:59Z antanas 

 Adding full bibliography for 7038016--7038019.cif.
;
_cod_original_cell_volume 8677(4)
_cod_original_formula_sum 'C86 H83 Cl0.50 N6.50 Ni2 O16.49 Tb'
_cod_database_code 7038016
_shelx_shelxl_version_number 2014/7
_shelx_space_group_comment
;
The symmetry employed for this shelxl refinement is uniquely defined
by the following loop, which should always be used as a source of
symmetry information in preference to the above space-group names.
They are only intended as comments.
;
_shelx_estimated_absorpt_t_min 0.858
_shelx_estimated_absorpt_t_max 0.913

loop_
_space_group_symop_operation_xyz
'x, y, z'
'-x, y, -z+1/2'
'x+1/2, y+1/2, z'
'-x+1/2, y+1/2, -z+1/2'
'-x, -y, -z'
'x, -y, z-1/2'
'-x+1/2, -y+1/2, -z'
'x+1/2, -y+1/2, z-1/2'

loop_
_atom_site_label
_atom_site_type_symbol
_atom_site_fract_x
_atom_site_fract_y
_atom_site_fract_z
_atom_site_U_iso_or_equiv
_atom_site_adp_type
_atom_site_occupancy
_atom_site_site_symmetry_order
_atom_site_calc_flag
_atom_site_refinement_flags_posn
_atom_site_refinement_flags_adp
_atom_site_refinement_flags_occupancy
_atom_site_disorder_assembly
_atom_site_disorder_group
Ni1 Ni 0.84838(5) 0.40274(5) 0.73286(6) 0.0125(3) Uani 1 1 d . . . . .
Tb1 Tb 1.0000 0.40236(3) 0.7500 0.0176(2) Uani 1 2 d S T P . .
O11 O 0.8828(3) 0.3967(3) 0.6496(4) 0.0148(13) Uani 1 1 d . . . . .
O12 O 0.9475(3) 0.4054(3) 0.5719(4) 0.0181(14) Uani 1 1 d . . . . .
O31 O 1.0677(3) 0.3517(3) 0.7059(4) 0.0174(14) Uani 1 1 d . . . . .
O32 O 0.9627(3) 0.2903(3) 0.6638(4) 0.0218(15) Uani 1 1 d . . . . .
O51 O 0.9262(3) 0.4599(3) 0.7765(4) 0.0140(13) Uani 1 1 d . . . . .
O52 O 1.0412(3) 0.5103(3) 0.8485(4) 0.0171(14) Uani 1 1 d . . . . .
N11 N 0.7767(4) 0.3388(3) 0.6624(5) 0.0198(18) Uani 1 1 d . . . . .
N31 N 1.1631(4) 0.3960(3) 0.6608(5) 0.0212(18) Uani 1 1 d . . . . .
N51 N 0.7809(4) 0.4724(3) 0.6784(5) 0.0196(18) Uani 1 1 d . . . . .
C11 C 0.7902(5) 0.3448(4) 0.5398(6) 0.022(2) Uani 1 1 d . . . . .
C12 C 0.7614(6) 0.3236(4) 0.4570(6) 0.028(2) Uani 1 1 d . . . . .
H12A H 0.7194 0.3040 0.4326 0.034 Uiso 1 1 calc R U . . .
C13 C 0.7937(5) 0.3312(4) 0.4129(6) 0.029(2) Uani 1 1 d . . . . .
H13A H 0.7738 0.3169 0.3581 0.034 Uiso 1 1 calc R U . . .
C14 C 0.8563(5) 0.3600(4) 0.4476(6) 0.022(2) Uani 1 1 d . . . . .
H14A H 0.8780 0.3655 0.4160 0.026 Uiso 1 1 calc R U . . .
C15 C 0.8857(5) 0.3802(4) 0.5280(6) 0.018(2) Uani 1 1 d . . . . .
C16 C 0.8528(5) 0.3744(4) 0.5747(6) 0.0144(19) Uani 1 1 d . . . . .
C17 C 0.7581(5) 0.3276(4) 0.5858(6) 0.027(2) Uani 1 1 d . . . . .
H17A H 0.7183 0.3053 0.5565 0.033 Uiso 1 1 calc R U . . .
C18 C 0.7370(5) 0.3112(5) 0.6929(6) 0.027(2) Uani 1 1 d . . . . .
C19 C 0.6691(5) 0.3232(5) 0.6617(7) 0.034(3) Uani 1 1 d . . . . .
H19A H 0.6470 0.3494 0.6174 0.041 Uiso 1 1 calc R U . . .
C20 C 0.6327(7) 0.2970(6) 0.6947(8) 0.049(4) Uani 1 1 d . . . . .
H20A H 0.5860 0.3051 0.6724 0.059 Uiso 1 1 calc R U . . .
C21 C 0.6652(7) 0.2594(6) 0.7599(7) 0.048(4) Uani 1 1 d . . . . .
H21A H 0.6410 0.2424 0.7836 0.057 Uiso 1 1 calc R U . . .
C22 C 0.7336(8) 0.2461(5) 0.7910(8) 0.047(3) Uani 1 1 d . . . . .
H22A H 0.7554 0.2196 0.8351 0.056 Uiso 1 1 calc R U . . .
C23 C 0.7698(7) 0.2716(5) 0.7575(7) 0.035(3) Uani 1 1 d . . . . .
H23A H 0.8160 0.2623 0.7780 0.042 Uiso 1 1 calc R U . . .
C24 C 0.9777(5) 0.4273(5) 0.5260(6) 0.025(2) Uani 1 1 d . . . . .
H24A H 1.0217 0.4443 0.5643 0.038 Uiso 1 1 calc R U . . .
H24B H 0.9839 0.3963 0.4954 0.038 Uiso 1 1 calc R U . . .
H24C H 0.9480 0.4564 0.4871 0.038 Uiso 1 1 calc R U . . .
C31 C 1.0840(5) 0.3161(4) 0.5973(6) 0.025(2) Uani 1 1 d . . . . .
C32 C 1.0617(6) 0.2755(5) 0.5317(6) 0.032(3) Uani 1 1 d . . . . .
H32A H 1.0818 0.2756 0.4977 0.039 Uiso 1 1 calc R U . . .
C33 C 1.0126(6) 0.2368(5) 0.5165(7) 0.038(3) Uani 1 1 d . . . . .
H33A H 1.0019 0.2080 0.4762 0.046 Uiso 1 1 calc R U . . .
C34 C 0.9774(6) 0.2396(5) 0.5609(7) 0.031(3) Uani 1 1 d . . . . .
H34A H 0.9417 0.2137 0.5489 0.037 Uiso 1 1 calc R U . . .
C35 C 0.9954(5) 0.2797(4) 0.6209(6) 0.021(2) Uani 1 1 d . . . . .
C36 C 1.0506(5) 0.3175(4) 0.6430(6) 0.019(2) Uani 1 1 d . . . . .
C37 C 1.1354(6) 0.3555(5) 0.6074(7) 0.029(2) Uani 1 1 d . . . . .
H37A H 1.1391 0.3606 0.5566 0.034 Uiso 1 1 calc R U . A 1
C38 C 1.2117(3) 0.4282(3) 0.6510(4) 0.027(2) Uani 1 1 d G U . . .
C39 C 1.2679(3) 0.4000(2) 0.6580(5) 0.028(2) Uani 1 1 d G U . . .
H39A H 1.2726 0.3601 0.6679 0.034 Uiso 1 1 calc R U . . .
C40 C 1.3171(3) 0.4299(3) 0.6506(5) 0.033(2) Uani 1 1 d G U . . .
H40A H 1.3554 0.4106 0.6554 0.040 Uiso 1 1 calc R U . . .
C41 C 1.3101(3) 0.4882(3) 0.6361(5) 0.034(2) Uani 1 1 d G U . . .
H41A H 1.3437 0.5087 0.6310 0.041 Uiso 1 1 calc R U . . .
C42 C 1.2540(3) 0.5165(2) 0.6290(4) 0.031(2) Uani 1 1 d G U . . .
H42A H 1.2492 0.5563 0.6191 0.038 Uiso 1 1 calc R U . . .
C43 C 1.2048(3) 0.4865(3) 0.6364(4) 0.027(2) Uani 1 1 d G U . . .
H43A H 1.1664 0.5058 0.6316 0.032 Uiso 1 1 calc R U . . .
C44 C 0.9146(5) 0.2484(5) 0.6589(7) 0.030(2) Uani 1 1 d . . . . .
H44A H 0.8947 0.2609 0.6921 0.045 Uiso 1 1 calc R U . . .
H44B H 0.8789 0.2439 0.6012 0.045 Uiso 1 1 calc R U . . .
H44C H 0.9377 0.2119 0.6800 0.045 Uiso 1 1 calc R U . . .
C51 C 0.8645(5) 0.5481(4) 0.7533(6) 0.020(2) Uani 1 1 d . . . . .
C52 C 0.8692(5) 0.6072(4) 0.7678(6) 0.022(2) Uani 1 1 d . . . . .
H52A H 0.8289 0.6289 0.7477 0.026 Uiso 1 1 calc R U . . .
C53 C 0.9310(5) 0.6342(4) 0.8107(6) 0.024(2) Uani 1 1 d . . . . .
H53A H 0.9328 0.6742 0.8193 0.029 Uiso 1 1 calc R U . . .
C54 C 0.9907(5) 0.6031(4) 0.8413(6) 0.018(2) Uani 1 1 d . . . . .
H54A H 1.0333 0.6215 0.8717 0.022 Uiso 1 1 calc R U . . .
C55 C 0.9874(5) 0.5452(4) 0.8269(6) 0.017(2) Uani 1 1 d . . . . .
C56 C 0.9239(5) 0.5155(4) 0.7845(5) 0.0167(19) Uani 1 1 d . . . . .
C57 C 0.7984(5) 0.5244(4) 0.7018(6) 0.017(2) Uani 1 1 d . . . . .
H57A H 0.7621 0.5508 0.6821 0.020 Uiso 1 1 calc R U . . .
C58 C 0.7093(5) 0.4631(4) 0.6225(6) 0.021(2) Uani 1 1 d . . . . .
C59 C 0.6631(5) 0.4736(5) 0.6496(7) 0.028(2) Uani 1 1 d . . . . .
H59A H 0.6780 0.4878 0.7037 0.033 Uiso 1 1 calc R U . . .
C60 C 0.5944(6) 0.4629(6) 0.5952(7) 0.041(3) Uani 1 1 d . . . . .
H60A H 0.5627 0.4676 0.6135 0.049 Uiso 1 1 calc R U . . .
C61 C 0.5721(6) 0.4453(5) 0.5139(7) 0.038(3) Uani 1 1 d . . . . .
H61A H 0.5253 0.4392 0.4768 0.045 Uiso 1 1 calc R U . . .
C62 C 0.6189(5) 0.4368(5) 0.4879(7) 0.033(3) Uani 1 1 d . . . . .
H62A H 0.6041 0.4246 0.4330 0.039 Uiso 1 1 calc R U . . .
C63 C 0.6871(5) 0.4462(5) 0.5423(6) 0.026(2) Uani 1 1 d . . . . .
H63A H 0.7189 0.4409 0.5240 0.032 Uiso 1 1 calc R U . . .
C64 C 1.1067(5) 0.5313(5) 0.9085(6) 0.025(2) Uani 1 1 d . . . . .
H64A H 1.1410 0.5024 0.9188 0.038 Uiso 1 1 calc R U . . .
H64B H 1.1167 0.5660 0.8875 0.038 Uiso 1 1 calc R U . . .
H64C H 1.1072 0.5398 0.9602 0.038 Uiso 1 1 calc R U . . .
Cl1 Cl 1.0819(4) 0.3984(4) 0.6126(5) 0.018(2) Uani 0.264(8) 1 d . U P B 1
O72 O 0.4853(11) 0.4889(9) 0.6794(9) 0.068(7) Uani 0.472(15) 1 d D U P B 2
N71 N 0.5000 0.4670(10) 0.7500 0.066(8) Uani 0.472(15) 2 d DS TU P B 2
O71 O 0.5000 0.4106(10) 0.7500 0.067(8) Uani 0.472(15) 2 d DS TU P B 2
O1S O 0.4562(12) 0.2552(10) 0.6691(13) 0.079(7) Uiso 0.5 1 d D U P . .
O2WS O 0.3369(15) 0.1859(13) 0.5655(18) 0.032(7) Uiso 0.25 1 d . . P . .
C1S C 0.5000 0.279(2) 0.7500 0.108(15) Uiso 0.5 2 d DS U P . .
O2S O 0.4513(13) 0.3660(12) 0.5958(15) 0.093(8) Uiso 0.5 1 d D U P . .
C2S C 0.4064(16) 0.3952(13) 0.5203(17) 0.064(8) Uiso 0.5 1 d D U P . .
O3S O 0.590(2) 0.618(2) 0.718(3) 0.068(11) Uiso 0.25 1 d D U P . .
C3S C 0.549(3) 0.606(3) 0.754(4) 0.071(15) Uiso 0.25 1 d D U P . .

loop_
_atom_site_aniso_label
_atom_site_aniso_U_11
_atom_site_aniso_U_22
_atom_site_aniso_U_33
_atom_site_aniso_U_23
_atom_site_aniso_U_13
_atom_site_aniso_U_12
Ni1 0.0141(6) 0.0129(6) 0.0124(6) 0.0010(4) 0.0078(5) -0.0010(4)
Tb1 0.0183(4) 0.0189(4) 0.0188(4) 0.000 0.0118(3) 0.000
O11 0.015(3) 0.018(3) 0.008(3) -0.001(2) 0.004(3) 0.000(3)
O12 0.020(3) 0.013(3) 0.022(3) -0.002(3) 0.011(3) -0.001(3)
O31 0.019(3) 0.016(3) 0.019(3) -0.007(3) 0.012(3) 0.001(3)
O32 0.021(3) 0.021(4) 0.023(3) -0.003(3) 0.010(3) -0.003(3)
O51 0.016(3) 0.012(3) 0.015(3) -0.002(3) 0.010(3) 0.003(2)
O52 0.015(3) 0.017(3) 0.017(3) 0.001(3) 0.007(3) 0.001(3)
N11 0.021(4) 0.014(4) 0.026(4) 0.002(3) 0.012(4) -0.007(3)
N31 0.031(5) 0.022(4) 0.024(4) 0.000(4) 0.023(4) -0.002(4)
N51 0.017(4) 0.026(5) 0.018(4) 0.007(3) 0.010(3) 0.000(3)
C11 0.029(6) 0.020(5) 0.012(4) -0.002(4) 0.006(4) -0.008(4)
C12 0.033(6) 0.028(6) 0.015(5) -0.009(4) 0.005(5) -0.015(5)
C13 0.037(6) 0.023(6) 0.016(5) -0.011(4) 0.005(5) -0.006(5)
C14 0.030(6) 0.025(5) 0.012(4) -0.006(4) 0.012(4) -0.006(4)
C15 0.025(5) 0.012(4) 0.014(4) -0.005(4) 0.009(4) -0.004(4)
C16 0.018(5) 0.007(4) 0.018(5) 0.000(4) 0.008(4) -0.003(4)
C17 0.027(6) 0.022(5) 0.030(6) 0.000(4) 0.011(5) -0.009(4)
C18 0.030(6) 0.029(6) 0.026(5) -0.011(5) 0.017(5) -0.012(5)
C19 0.023(6) 0.038(7) 0.041(7) -0.011(5) 0.015(5) -0.010(5)
C20 0.042(7) 0.063(9) 0.052(8) -0.020(7) 0.030(7) -0.021(7)
C21 0.057(8) 0.067(9) 0.030(6) -0.010(6) 0.030(6) -0.036(7)
C22 0.077(10) 0.029(7) 0.048(8) -0.002(6) 0.042(8) -0.019(7)
C23 0.055(8) 0.021(6) 0.037(6) -0.005(5) 0.028(6) -0.012(5)
C24 0.030(6) 0.033(6) 0.021(5) 0.000(4) 0.019(5) -0.001(5)
C31 0.031(6) 0.024(5) 0.027(5) -0.008(4) 0.020(5) -0.003(4)
C32 0.043(7) 0.039(7) 0.021(5) -0.019(5) 0.021(5) -0.011(5)
C33 0.045(7) 0.035(7) 0.038(7) -0.024(5) 0.024(6) -0.016(6)
C34 0.032(6) 0.029(6) 0.031(6) -0.015(5) 0.014(5) -0.009(5)
C35 0.028(5) 0.020(5) 0.017(5) -0.001(4) 0.012(4) 0.000(4)
C36 0.027(5) 0.017(5) 0.016(5) -0.001(4) 0.012(4) 0.001(4)
C37 0.036(6) 0.028(6) 0.026(5) -0.005(5) 0.018(5) -0.006(5)
C38 0.027(2) 0.027(2) 0.027(2) 0.0004(10) 0.0136(13) -0.0006(10)
C39 0.030(2) 0.027(2) 0.027(2) 0.0000(10) 0.0147(13) 0.0007(10)
C40 0.033(2) 0.034(2) 0.034(2) 0.0001(10) 0.0172(13) 0.0002(10)
C41 0.034(2) 0.035(2) 0.034(2) 0.0001(10) 0.0175(14) -0.0002(10)
C42 0.032(2) 0.031(2) 0.031(2) 0.0004(10) 0.0158(13) -0.0003(10)
C43 0.027(2) 0.027(2) 0.027(2) -0.0002(10) 0.0137(13) 0.0003(10)
C44 0.026(6) 0.027(6) 0.036(6) -0.003(5) 0.014(5) -0.010(5)
C51 0.023(5) 0.023(5) 0.018(5) -0.001(4) 0.012(4) 0.003(4)
C52 0.027(5) 0.020(5) 0.024(5) 0.004(4) 0.016(4) 0.010(4)
C53 0.037(6) 0.019(5) 0.026(5) -0.002(4) 0.024(5) 0.003(4)
C54 0.028(5) 0.013(5) 0.021(5) -0.002(4) 0.017(4) -0.002(4)
C55 0.022(5) 0.016(5) 0.019(5) 0.003(4) 0.014(4) 0.000(4)
C56 0.020(5) 0.017(5) 0.014(4) 0.002(4) 0.010(4) 0.004(4)
C57 0.021(5) 0.018(5) 0.019(5) 0.005(4) 0.015(4) 0.007(4)
C58 0.018(5) 0.021(5) 0.021(5) 0.008(4) 0.008(4) 0.007(4)
C59 0.024(6) 0.035(6) 0.026(5) 0.001(5) 0.014(5) 0.001(5)
C60 0.031(6) 0.059(8) 0.034(7) 0.005(6) 0.018(6) 0.002(6)
C61 0.027(6) 0.051(8) 0.038(7) 0.000(6) 0.019(5) -0.005(5)
C62 0.027(6) 0.041(7) 0.022(5) 0.001(5) 0.007(5) -0.001(5)
C63 0.028(6) 0.028(6) 0.029(6) 0.004(5) 0.019(5) 0.002(4)
C64 0.018(5) 0.030(6) 0.026(5) -0.006(4) 0.010(4) -0.003(4)
Cl1 0.017(3) 0.018(3) 0.017(3) -0.0009(10) 0.0085(15) 0.0006(10)
O72 0.053(12) 0.103(16) 0.050(11) 0.005(10) 0.026(10) 0.004(11)
N71 0.025(12) 0.088(17) 0.065(13) 0.000 0.007(12) 0.000
O71 0.047(14) 0.094(17) 0.060(15) 0.000 0.026(13) 0.000

loop_
_atom_type_symbol
_atom_type_description
_atom_type_scat_dispersion_real
_atom_type_scat_dispersion_imag
_atom_type_scat_source
C C 0.0033 0.0016 'International Tables Vol C Tables 4.2.6.8 and 6.1.1.4'
H H 0.0000 0.0000 'International Tables Vol C Tables 4.2.6.8 and 6.1.1.4'
N N 0.0061 0.0033 'International Tables Vol C Tables 4.2.6.8 and 6.1.1.4'
O O 0.0106 0.0060 'International Tables Vol C Tables 4.2.6.8 and 6.1.1.4'
Ni Ni 0.3393 1.1124 'International Tables Vol C Tables 4.2.6.8 and 6.1.1.4'
Tb Tb -0.1723 4.1537 'International Tables Vol C Tables 4.2.6.8 and 6.1.1.4'
Cl Cl 0.1484 0.1585 'International Tables Vol C Tables 4.2.6.8 and 6.1.1.4'

loop_
_geom_angle_atom_site_label_1
_geom_angle_atom_site_label_2
_geom_angle_atom_site_label_3
_geom_angle
_geom_angle_site_symmetry_1
_geom_angle_site_symmetry_3
O51 Ni1 O31 77.3(2) . 2_756
O51 Ni1 O11 76.3(2) . .
O31 Ni1 O11 77.3(2) 2_756 .
O51 Ni1 N11 163.4(3) . .
O31 Ni1 N11 98.4(3) 2_756 .
O11 Ni1 N11 87.1(3) . .
O51 Ni1 N51 87.8(3) . .
O31 Ni1 N51 165.0(3) 2_756 .
O11 Ni1 N51 98.6(3) . .
N11 Ni1 N51 95.7(3) . .
O51 Ni1 N31 99.4(3) . 2_756
O31 Ni1 N31 87.3(3) 2_756 2_756
O11 Ni1 N31 164.5(3) . 2_756
N11 Ni1 N31 96.3(3) . 2_756
N51 Ni1 N31 96.1(3) . 2_756
O51 Ni1 Cl1 69.0(3) . 2_756
O31 Ni1 Cl1 57.1(3) 2_756 2_756
O11 Ni1 Cl1 127.0(3) . 2_756
N11 Ni1 Cl1 122.3(3) . 2_756
N51 Ni1 Cl1 118.2(3) . 2_756
N31 Ni1 Cl1 39.5(3) 2_756 2_756
O51 Ni1 Tb1 46.01(16) . .
O31 Ni1 Tb1 46.09(17) 2_756 .
O11 Ni1 Tb1 45.67(17) . .
N11 Ni1 Tb1 120.1(2) . .
N51 Ni1 Tb1 121.3(2) . .
N31 Ni1 Tb1 121.2(2) 2_756 .
Cl1 Ni1 Tb1 81.7(2) 2_756 .
O11 Tb1 O11 173.6(3) 2_756 .
O11 Tb1 O51 64.2(2) 2_756 2_756
O11 Tb1 O51 119.8(2) . 2_756
O11 Tb1 O51 119.8(2) 2_756 .
O11 Tb1 O51 64.2(2) . .
O51 Tb1 O51 111.3(3) 2_756 .
O11 Tb1 O31 65.2(2) 2_756 .
O11 Tb1 O31 111.4(2) . .
O51 Tb1 O31 64.6(2) 2_756 .
O51 Tb1 O31 172.2(2) . .
O11 Tb1 O31 111.4(2) 2_756 2_756
O11 Tb1 O31 65.2(2) . 2_756
O51 Tb1 O31 172.2(2) 2_756 2_756
O51 Tb1 O31 64.6(2) . 2_756
O31 Tb1 O31 120.4(3) . 2_756
O11 Tb1 O12 123.99(19) 2_756 .
O11 Tb1 O12 56.20(19) . .
O51 Tb1 O12 71.47(19) 2_756 .
O51 Tb1 O12 106.87(19) . .
O31 Tb1 O12 65.8(2) . .
O31 Tb1 O12 115.8(2) 2_756 .
O11 Tb1 O12 56.20(19) 2_756 2_756
O11 Tb1 O12 123.99(19) . 2_756
O51 Tb1 O12 106.87(19) 2_756 2_756
O51 Tb1 O12 71.47(19) . 2_756
O31 Tb1 O12 115.8(2) . 2_756
O31 Tb1 O12 65.8(2) 2_756 2_756
O12 Tb1 O12 177.2(2) . 2_756
O11 Tb1 Ni1 38.40(15) 2_756 2_756
O11 Tb1 Ni1 141.63(15) . 2_756
O51 Tb1 Ni1 37.86(15) 2_756 2_756
O51 Tb1 Ni1 141.86(15) . 2_756
O31 Tb1 Ni1 38.17(15) . 2_756
O31 Tb1 Ni1 142.08(15) 2_756 2_756
O12 Tb1 Ni1 85.69(13) . 2_756
O12 Tb1 Ni1 94.30(13) 2_756 2_756
O11 Tb1 Ni1 141.63(15) 2_756 .
O11 Tb1 Ni1 38.40(15) . .
O51 Tb1 Ni1 141.86(15) 2_756 .
O51 Tb1 Ni1 37.86(15) . .
O31 Tb1 Ni1 142.08(15) . .
O31 Tb1 Ni1 38.16(15) 2_756 .
O12 Tb1 Ni1 94.30(13) . .
O12 Tb1 Ni1 85.69(13) 2_756 .
Ni1 Tb1 Ni1 179.69(5) 2_756 .
C16 O11 Ni1 129.2(6) . .
C16 O11 Tb1 129.9(6) . .
Ni1 O11 Tb1 95.9(2) . .
C15 O12 C24 117.2(7) . .
C15 O12 Tb1 112.9(5) . .
C24 O12 Tb1 129.9(5) . .
C36 O31 Ni1 129.3(6) . 2_756
C36 O31 Tb1 131.1(6) . .
Ni1 O31 Tb1 95.7(2) 2_756 .
C35 O32 C44 117.3(8) . .
C56 O51 Ni1 128.4(6) . .
C56 O51 Tb1 130.9(6) . .
Ni1 O51 Tb1 96.1(2) . .
C55 O52 C64 117.3(7) . .
C17 N11 C18 114.8(8) . .
C17 N11 Ni1 123.5(7) . .
C18 N11 Ni1 120.9(6) . .
C37 N31 C38 113.7(8) . .
C37 N31 Cl1 67.2(7) . .
C38 N31 Cl1 131.4(7) . .
C37 N31 Ni1 122.3(7) . 2_756
C38 N31 Ni1 122.9(6) . 2_756
Cl1 N31 Ni1 82.9(4) . 2_756
C57 N51 C58 115.6(8) . .
C57 N51 Ni1 122.6(6) . .
C58 N51 Ni1 121.0(6) . .
C16 C11 C12 118.7(9) . .
C16 C11 C17 124.0(9) . .
C12 C11 C17 116.7(9) . .
C13 C12 C11 120.6(10) . .
C13 C12 H12A 119.7 . .
C11 C12 H12A 119.7 . .
C12 C13 C14 121.0(9) . .
C12 C13 H13A 119.5 . .
C14 C13 H13A 119.5 . .
C15 C14 C13 119.5(9) . .
C15 C14 H14A 120.2 . .
C13 C14 H14A 120.2 . .
O12 C15 C14 126.7(9) . .
O12 C15 C16 112.3(8) . .
C14 C15 C16 121.0(9) . .
O11 C16 C15 117.4(8) . .
O11 C16 C11 123.5(8) . .
C15 C16 C11 119.1(8) . .
N11 C17 C11 128.0(9) . .
N11 C17 H17A 116.0 . .
C11 C17 H17A 116.0 . .
C19 C18 C23 120.0(10) . .
C19 C18 N11 122.3(10) . .
C23 C18 N11 117.7(10) . .
C18 C19 C20 120.8(12) . .
C18 C19 H19A 119.6 . .
C20 C19 H19A 119.6 . .
C21 C20 C19 119.6(13) . .
C21 C20 H20A 120.2 . .
C19 C20 H20A 120.2 . .
C20 C21 C22 120.2(11) . .
C20 C21 H21A 119.9 . .
C22 C21 H21A 119.9 . .
C23 C22 C21 120.3(12) . .
C23 C22 H22A 119.9 . .
C21 C22 H22A 119.9 . .
C22 C23 C18 119.1(12) . .
C22 C23 H23A 120.4 . .
C18 C23 H23A 120.4 . .
O12 C24 H24A 109.5 . .
O12 C24 H24B 109.5 . .
H24A C24 H24B 109.5 . .
O12 C24 H24C 109.5 . .
H24A C24 H24C 109.5 . .
H24B C24 H24C 109.5 . .
C36 C31 C32 117.9(9) . .
C36 C31 C37 124.4(9) . .
C32 C31 C37 117.5(9) . .
C36 C31 Cl1 80.0(7) . .
C32 C31 Cl1 139.4(9) . .
C37 C31 Cl1 54.6(6) . .
C33 C32 C31 121.8(10) . .
C33 C32 H32A 119.1 . .
C31 C32 H32A 119.1 . .
C32 C33 C34 119.9(10) . .
C32 C33 H33A 120.0 . .
C34 C33 H33A 120.0 . .
C35 C34 C33 119.2(10) . .
C35 C34 H34A 120.4 . .
C33 C34 H34A 120.4 . .
C34 C35 O32 125.6(9) . .
C34 C35 C36 122.0(9) . .
O32 C35 C36 112.3(8) . .
O31 C36 C31 123.5(9) . .
O31 C36 C35 117.8(8) . .
C31 C36 C35 118.7(9) . .
O31 C36 Cl1 73.3(6) . .
C31 C36 Cl1 61.2(6) . .
C35 C36 Cl1 144.9(8) . .
N31 C37 C31 129.0(10) . .
N31 C37 Cl1 65.6(7) . .
C31 C37 Cl1 79.5(7) . .
N31 C37 H37A 113.9 . .
C31 C37 H37A 113.9 . .
Cl1 C37 H37A 113.9 . .
C39 C38 C43 120.0 . .
C39 C38 N31 118.2(5) . .
C43 C38 N31 121.8(5) . .
C40 C39 C38 120.0 . .
C40 C39 H39A 120.0 . .
C38 C39 H39A 120.0 . .
C41 C40 C39 120.0 . .
C41 C40 H40A 120.0 . .
C39 C40 H40A 120.0 . .
C40 C41 C42 120.0 . .
C40 C41 H41A 120.0 . .
C42 C41 H41A 120.0 . .
C43 C42 C41 120.0 . .
C43 C42 H42A 120.0 . .
C41 C42 H42A 120.0 . .
C42 C43 C38 120.0 . .
C42 C43 H43A 120.0 . .
C38 C43 H43A 120.0 . .
O32 C44 H44A 109.5 . .
O32 C44 H44B 109.5 . .
H44A C44 H44B 109.5 . .
O32 C44 H44C 109.5 . .
H44A C44 H44C 109.5 . .
H44B C44 H44C 109.5 . .
C56 C51 C52 119.6(9) . .
C56 C51 C57 122.6(9) . .
C52 C51 C57 117.7(9) . .
C53 C52 C51 121.6(9) . .
C53 C52 H52A 119.2 . .
C51 C52 H52A 119.2 . .
C52 C53 C54 120.1(9) . .
C52 C53 H53A 119.9 . .
C54 C53 H53A 119.9 . .
C55 C54 C53 119.4(9) . .
C55 C54 H54A 120.3 . .
C53 C54 H54A 120.3 . .
O52 C55 C54 125.7(9) . .
O52 C55 C56 112.5(8) . .
C54 C55 C56 121.8(9) . .
O51 C56 C51 125.3(9) . .
O51 C56 C55 117.2(8) . .
C51 C56 C55 117.5(9) . .
N51 C57 C51 129.6(9) . .
N51 C57 H57A 115.2 . .
C51 C57 H57A 115.2 . .
C63 C58 C59 120.6(9) . .
C63 C58 N51 119.7(9) . .
C59 C58 N51 119.6(9) . .
C60 C59 C58 118.5(10) . .
C60 C59 H59A 120.8 . .
C58 C59 H59A 120.8 . .
C61 C60 C59 120.6(11) . .
C61 C60 H60A 119.7 . .
C59 C60 H60A 119.7 . .
C62 C61 C60 119.6(11) . .
C62 C61 H61A 120.2 . .
C60 C61 H61A 120.2 . .
C63 C62 C61 120.0(10) . .
C63 C62 H62A 120.0 . .
C61 C62 H62A 120.0 . .
C58 C63 C62 120.6(10) . .
C58 C63 H63A 119.7 . .
C62 C63 H63A 119.7 . .
O52 C64 H64A 109.5 . .
O52 C64 H64B 109.5 . .
H64A C64 H64B 109.5 . .
O52 C64 H64C 109.5 . .
H64A C64 H64C 109.5 . .
H64B C64 H64C 109.5 . .
N31 Cl1 C37 47.1(5) . .
N31 Cl1 C31 86.6(6) . .
C37 Cl1 C31 45.9(5) . .
N31 Cl1 C36 104.8(6) . .
C37 Cl1 C36 80.2(6) . .
C31 Cl1 C36 38.7(4) . .
N31 Cl1 Ni1 57.7(4) . 2_756
C37 Cl1 Ni1 91.7(5) . 2_756
C31 Cl1 Ni1 99.2(4) . 2_756
C36 Cl1 Ni1 80.8(4) . 2_756
O72 N71 O72 133(2) 2_656 .
O72 N71 O71 113.5(10) 2_656 .
O72 N71 O71 113.5(10) . .
O1S C1S O1S 134(4) 2_656 .

loop_
_geom_bond_atom_site_label_1
_geom_bond_atom_site_label_2
_geom_bond_distance
_geom_bond_site_symmetry_2
Ni1 O51 2.044(6) .
Ni1 O31 2.057(6) 2_756
Ni1 O11 2.068(6) .
Ni1 N11 2.125(8) .
Ni1 N51 2.127(8) .
Ni1 N31 2.133(8) 2_756
Ni1 Cl1 2.505(8) 2_756
Ni1 Tb1 3.3117(13) .
Tb1 O11 2.382(6) 2_756
Tb1 O11 2.382(6) .
Tb1 O51 2.396(6) 2_756
Tb1 O51 2.396(6) .
Tb1 O31 2.398(6) .
Tb1 O31 2.398(6) 2_756
Tb1 O12 2.918(7) .
Tb1 O12 2.918(7) 2_756
Tb1 Ni1 3.3117(13) 2_756
O11 C16 1.320(11) .
O12 C15 1.362(11) .
O12 C24 1.436(11) .
O31 C36 1.312(11) .
O31 Ni1 2.057(6) 2_756
O32 C35 1.363(12) .
O32 C44 1.443(12) .
O51 C56 1.319(11) .
O52 C55 1.360(11) .
O52 C64 1.435(11) .
N11 C17 1.300(13) .
N11 C18 1.443(13) .
N31 C37 1.292(13) .
N31 C38 1.431(9) .
N31 Cl1 1.606(12) .
N31 Ni1 2.133(8) 2_756
N51 C57 1.291(12) .
N51 C58 1.450(12) .
C11 C16 1.420(13) .
C11 C12 1.435(13) .
C11 C17 1.437(14) .
C12 C13 1.363(16) .
C12 H12A 0.9500 .
C13 C14 1.411(14) .
C13 H13A 0.9500 .
C14 C15 1.386(13) .
C14 H14A 0.9500 .
C15 C16 1.415(13) .
C17 H17A 0.9500 .
C18 C19 1.384(15) .
C18 C23 1.408(16) .
C19 C20 1.400(17) .
C19 H19A 0.9500 .
C20 C21 1.38(2) .
C20 H20A 0.9500 .
C21 C22 1.40(2) .
C21 H21A 0.9500 .
C22 C23 1.396(16) .
C22 H22A 0.9500 .
C23 H23A 0.9500 .
C24 H24A 0.9800 .
C24 H24B 0.9800 .
C24 H24C 0.9800 .
C31 C36 1.399(13) .
C31 C32 1.432(14) .
C31 C37 1.432(15) .
C31 Cl1 1.961(13) .
C32 C33 1.358(16) .
C32 H32A 0.9500 .
C33 C34 1.412(16) .
C33 H33A 0.9500 .
C34 C35 1.362(14) .
C34 H34A 0.9500 .
C35 C36 1.423(14) .
C36 Cl1 2.204(13) .
C37 Cl1 1.625(14) .
C37 H37A 1.0000 .
C38 C39 1.3900 .
C38 C43 1.3900 .
C39 C40 1.3900 .
C39 H39A 0.9500 .
C40 C41 1.3900 .
C40 H40A 0.9500 .
C41 C42 1.3900 .
C41 H41A 0.9500 .
C42 C43 1.3900 .
C42 H42A 0.9500 .
C43 H43A 0.9500 .
C44 H44A 0.9800 .
C44 H44B 0.9800 .
C44 H44C 0.9800 .
C51 C56 1.406(13) .
C51 C52 1.408(14) .
C51 C57 1.438(14) .
C52 C53 1.380(15) .
C52 H52A 0.9500 .
C53 C54 1.393(14) .
C53 H53A 0.9500 .
C54 C55 1.384(13) .
C54 H54A 0.9500 .
C55 C56 1.438(13) .
C57 H57A 0.9500 .
C58 C63 1.379(14) .
C58 C59 1.402(14) .
C59 C60 1.401(16) .
C59 H59A 0.9500 .
C60 C61 1.399(17) .
C60 H60A 0.9500 .
C61 C62 1.390(16) .
C61 H61A 0.9500 .
C62 C63 1.388(15) .
C62 H62A 0.9500 .
C63 H63A 0.9500 .
C64 H64A 0.9800 .
C64 H64B 0.9800 .
C64 H64C 0.9800 .
Cl1 Ni1 2.505(8) 2_756
O72 N71 1.293(9) .
N71 O72 1.293(9) 2_656
N71 O71 1.324(10) .
O1S C1S 1.445(10) .
C1S O1S 1.445(10) 2_656
O2S C2S 1.437(10) .
O3S C3S 1.433(10) .

loop_
_geom_torsion_atom_site_label_1
_geom_torsion_atom_site_label_2
_geom_torsion_atom_site_label_3
_geom_torsion_atom_site_label_4
_geom_torsion
_geom_torsion_site_symmetry_1
_geom_torsion_site_symmetry_4
C16 C11 C12 C13 0.6(16) . .
C17 C11 C12 C13 -171.0(10) . .
C11 C12 C13 C14 0.1(17) . .
C12 C13 C14 C15 0.8(16) . .
C24 O12 C15 C14 18.2(14) . .
Tb1 O12 C15 C14 -159.9(8) . .
C24 O12 C15 C16 -163.8(8) . .
Tb1 O12 C15 C16 18.1(9) . .
C13 C14 C15 O12 175.4(9) . .
C13 C14 C15 C16 -2.5(15) . .
Ni1 O11 C16 C15 174.8(6) . .
Tb1 O11 C16 C15 -36.5(11) . .
Ni1 O11 C16 C11 -5.7(13) . .
Tb1 O11 C16 C11 142.9(8) . .
O12 C15 C16 O11 4.4(12) . .
C14 C15 C16 O11 -177.4(8) . .
O12 C15 C16 C11 -175.0(8) . .
C14 C15 C16 C11 3.2(14) . .
C12 C11 C16 O11 178.4(9) . .
C17 C11 C16 O11 -10.7(15) . .
C12 C11 C16 C15 -2.2(14) . .
C17 C11 C16 C15 168.7(9) . .
C18 N11 C17 C11 -174.9(10) . .
Ni1 N11 C17 C11 15.1(16) . .
C16 C11 C17 N11 5.1(18) . .
C12 C11 C17 N11 176.2(11) . .
C17 N11 C18 C19 -64.6(13) . .
Ni1 N11 C18 C19 105.6(10) . .
C17 N11 C18 C23 116.3(11) . .
Ni1 N11 C18 C23 -73.4(11) . .
C23 C18 C19 C20 1.2(16) . .
N11 C18 C19 C20 -177.8(10) . .
C18 C19 C20 C21 0.8(18) . .
C19 C20 C21 C22 -2.0(19) . .
C20 C21 C22 C23 1.2(19) . .
C21 C22 C23 C18 0.8(17) . .
C19 C18 C23 C22 -2.0(16) . .
N11 C18 C23 C22 177.1(10) . .
C36 C31 C32 C33 -4.1(17) . .
C37 C31 C32 C33 -179.2(11) . .
Cl1 C31 C32 C33 -112.6(14) . .
C31 C32 C33 C34 6.3(19) . .
C32 C33 C34 C35 -2.8(18) . .
C33 C34 C35 O32 174.4(10) . .
C33 C34 C35 C36 -2.8(17) . .
C44 O32 C35 C34 14.3(14) . .
C44 O32 C35 C36 -168.3(8) . .
Ni1 O31 C36 C31 -9.7(14) 2_756 .
Tb1 O31 C36 C31 142.5(8) . .
Ni1 O31 C36 C35 169.7(6) 2_756 .
Tb1 O31 C36 C35 -38.1(12) . .
Ni1 O31 C36 Cl1 -46.5(6) 2_756 .
Tb1 O31 C36 Cl1 105.7(6) . .
C32 C31 C36 O31 178.0(9) . .
C37 C31 C36 O31 -7.3(17) . .
Cl1 C31 C36 O31 -40.8(10) . .
C32 C31 C36 C35 -1.4(15) . .
C37 C31 C36 C35 173.3(10) . .
Cl1 C31 C36 C35 139.8(9) . .
C32 C31 C36 Cl1 -141.2(11) . .
C37 C31 C36 Cl1 33.5(9) . .
C34 C35 C36 O31 -174.6(9) . .
O32 C35 C36 O31 7.9(12) . .
C34 C35 C36 C31 4.8(15) . .
O32 C35 C36 C31 -172.7(9) . .
C34 C35 C36 Cl1 84.8(16) . .
O32 C35 C36 Cl1 -92.7(13) . .
C38 N31 C37 C31 -178.2(10) . .
Cl1 N31 C37 C31 -51.4(12) . .
Ni1 N31 C37 C31 13.4(16) 2_756 .
C38 N31 C37 Cl1 -126.8(8) . .
Ni1 N31 C37 Cl1 64.8(7) 2_756 .
C36 C31 C37 N31 4.5(19) . .
C32 C31 C37 N31 179.3(11) . .
Cl1 C31 C37 N31 46.4(11) . .
C36 C31 C37 Cl1 -41.9(11) . .
C32 C31 C37 Cl1 132.8(10) . .
C37 N31 C38 C39 -60.5(10) . .
Cl1 N31 C38 C39 -140.3(7) . .
Ni1 N31 C38 C39 107.8(6) 2_756 .
C37 N31 C38 C43 120.8(8) . .
Cl1 N31 C38 C43 41.1(11) . .
Ni1 N31 C38 C43 -70.9(8) 2_756 .
C43 C38 C39 C40 0.0 . .
N31 C38 C39 C40 -178.7(7) . .
C38 C39 C40 C41 0.0 . .
C39 C40 C41 C42 0.0 . .
C40 C41 C42 C43 0.0 . .
C41 C42 C43 C38 0.0 . .
C39 C38 C43 C42 0.0 . .
N31 C38 C43 C42 178.6(7) . .
C56 C51 C52 C53 1.5(14) . .
C57 C51 C52 C53 -174.5(9) . .
C51 C52 C53 C54 -0.5(15) . .
C52 C53 C54 C55 1.3(14) . .
C64 O52 C55 C54 16.6(13) . .
C64 O52 C55 C56 -164.5(8) . .
C53 C54 C55 O52 175.7(8) . .
C53 C54 C55 C56 -3.1(14) . .
Ni1 O51 C56 C51 -9.5(13) . .
Tb1 O51 C56 C51 140.4(8) . .
Ni1 O51 C56 C55 172.2(6) . .
Tb1 O51 C56 C55 -37.9(11) . .
C52 C51 C56 O51 178.6(8) . .
C57 C51 C56 O51 -5.6(15) . .
C52 C51 C56 C55 -3.1(13) . .
C57 C51 C56 C55 172.7(8) . .
O52 C55 C56 O51 3.4(11) . .
C54 C55 C56 O51 -177.6(8) . .
O52 C55 C56 C51 -175.0(8) . .
C54 C55 C56 C51 4.0(13) . .
C58 N51 C57 C51 -177.0(9) . .
Ni1 N51 C57 C51 13.2(14) . .
C56 C51 C57 N51 2.9(16) . .
C52 C51 C57 N51 178.8(9) . .
C57 N51 C58 C63 113.4(10) . .
Ni1 N51 C58 C63 -76.6(10) . .
C57 N51 C58 C59 -64.1(12) . .
Ni1 N51 C58 C59 106.0(9) . .
C63 C58 C59 C60 4.2(16) . .
N51 C58 C59 C60 -178.3(10) . .
C58 C59 C60 C61 -3.8(18) . .
C59 C60 C61 C62 2.0(19) . .
C60 C61 C62 C63 -0.5(19) . .
C59 C58 C63 C62 -2.9(16) . .
N51 C58 C63 C62 179.7(9) . .
C61 C62 C63 C58 1.0(17) . .
C38 N31 Cl1 C37 102.2(10) . .
Ni1 N31 Cl1 C37 -129.5(7) 2_756 .
C37 N31 Cl1 C31 26.4(7) . .
C38 N31 Cl1 C31 128.5(9) . .
Ni1 N31 Cl1 C31 -103.1(4) 2_756 .
C37 N31 Cl1 C36 60.9(7) . .
C38 N31 Cl1 C36 163.0(7) . .
Ni1 N31 Cl1 C36 -68.7(4) 2_756 .
C37 N31 Cl1 Ni1 129.5(7) . 2_756
C38 N31 Cl1 Ni1 -128.3(9) . 2_756
C31 C37 Cl1 N31 141.8(9) . .
N31 C37 Cl1 C31 -141.8(9) . .
N31 C37 Cl1 C36 -121.0(7) . .
C31 C37 Cl1 C36 20.8(6) . .
N31 C37 Cl1 Ni1 -40.7(5) . 2_756
C31 C37 Cl1 Ni1 101.2(6) . 2_756
